data_4035519
loop_
_publ_author_name
'Liu, Peiye'
'Clark, Ronald J.'
'Zhu, Lei'

_publ_section_title
;
 Synthesis of 1-Cyanoalkynes and Their Ruthenium(II)-Catalyzed
 Cycloaddition with Organic Azides to Afford 4-Cyano-1,2,3-triazoles.
;
_journal_issue 9
_journal_name_full 'The Journal of organic chemistry'
_journal_page_first 5092
_journal_page_last 5103
_journal_paper_doi 10.1021/acs.joc.8b00424
_journal_volume 83
_journal_year 2018
_chemical_formula_moiety 'C12 H12 N4 O'
_chemical_formula_sum 'C12 H12 N4 O'
_chemical_formula_weight 228.26
_space_group_crystal_system monoclinic
_space_group_IT_number 14
_space_group_name_Hall '-P 2yn'
_space_group_name_H-M_alt 'P 1 21/n 1'
_atom_sites_solution_hydrogens mixed
_audit_creation_method SHELXL-2014/7
_cell_angle_alpha 90
_cell_angle_beta 90.6996(9)
_cell_angle_gamma 90
_cell_formula_units_Z 4
_cell_length_a 9.1723(7)
_cell_length_b 9.2651(7)
_cell_length_c 13.5282(10)
_cell_measurement_reflns_used 7932
_cell_measurement_temperature 103(2)
_cell_measurement_theta_max 28.30
_cell_measurement_theta_min 2.66
_cell_volume 1149.57(15)
_computing_cell_refinement 'Bruker SAINT'
_computing_data_collection 'Bruker APEX2'
_computing_data_reduction 'Bruker SAINT'
_computing_molecular_graphics 'Bruker SHELXTL'
_computing_publication_material 'Bruker SHELXTL'
_computing_structure_refinement 'SHELXL-2014/7 (Sheldrick, 2014)'
_computing_structure_solution 'SHELXS-97 (Sheldrick 2008)'
_diffrn_ambient_temperature 103(2)
_diffrn_measured_fraction_theta_full 1.000
_diffrn_measured_fraction_theta_max 0.997
_diffrn_measurement_device_type 'Bruker APEX-II CCD'
_diffrn_measurement_method '\f and \w scans'
_diffrn_radiation_type MoK\a
_diffrn_radiation_wavelength 0.71073
_diffrn_reflns_av_R_equivalents 0.0373
_diffrn_reflns_av_unetI/netI 0.0269
_diffrn_reflns_Laue_measured_fraction_full 1.000
_diffrn_reflns_Laue_measured_fraction_max 0.997
_diffrn_reflns_limit_h_max 12
_diffrn_reflns_limit_h_min -12
_diffrn_reflns_limit_k_max 12
_diffrn_reflns_limit_k_min -12
_diffrn_reflns_limit_l_max 17
_diffrn_reflns_limit_l_min -17
_diffrn_reflns_number 13600
_diffrn_reflns_point_group_measured_fraction_full 1.000
_diffrn_reflns_point_group_measured_fraction_max 0.997
_diffrn_reflns_theta_full 25.242
_diffrn_reflns_theta_max 28.312
_diffrn_reflns_theta_min 2.665
_exptl_absorpt_coefficient_mu 0.089
_exptl_absorpt_correction_T_max 0.7457
_exptl_absorpt_correction_T_min 0.6953
_exptl_absorpt_correction_type empirical
_exptl_absorpt_process_details SADABS
_exptl_crystal_colour colourless
_exptl_crystal_density_diffrn 1.319
_exptl_crystal_description irregular,
_exptl_crystal_F_000 480
_exptl_crystal_size_max 0.427
_exptl_crystal_size_mid 0.289
_exptl_crystal_size_min 0.217
_refine_diff_density_max 0.345
_refine_diff_density_min -0.198
_refine_diff_density_rms 0.046
_refine_ls_extinction_method none
_refine_ls_goodness_of_fit_ref 1.033
_refine_ls_hydrogen_treatment mixed
_refine_ls_matrix_type full
_refine_ls_number_parameters 157
_refine_ls_number_reflns 2849
_refine_ls_number_restraints 0
_refine_ls_restrained_S_all 1.033
_refine_ls_R_factor_all 0.0388
_refine_ls_R_factor_gt 0.0360
_refine_ls_shift/su_max 0.001
_refine_ls_shift/su_mean 0.000
_refine_ls_structure_factor_coef Fsqd
_refine_ls_weighting_details 'w=1/[\s^2^(Fo^2^)+(0.0499P)^2^+0.3573P] where P=(Fo^2^+2Fc^2^)/3'
_refine_ls_weighting_scheme calc
_refine_ls_wR_factor_gt 0.0942
_refine_ls_wR_factor_ref 0.0970
_reflns_Friedel_coverage 0.000
_reflns_number_gt 2617
_reflns_number_total 2849
_reflns_threshold_expression 'I > 2\s(I)'
_cod_data_source_file jo8b00424_si_005.cif
_cod_data_source_block zhu235
_cod_original_sg_symbol_H-M 'P 21/n'
_cod_database_code 4035519
_shelx_shelxl_version_number 2014/7
_shelx_space_group_comment
; 
The symmetry employed for this shelxl refinement is uniquely defined 
by the following loop, which should always be used as a source of 
symmetry information in preference to the above space-group names. 
They are only intended as comments. 
;
_shelx_estimated_absorpt_t_min 0.963
_shelx_estimated_absorpt_t_max 0.981
_exptl_absorpt_special_details SADABS

loop_
_space_group_symop_operation_xyz
'x, y, z'
'-x+1/2, y+1/2, -z+1/2'
'-x, -y, -z'
'x-1/2, -y-1/2, z-1/2'

loop_
_atom_site_label
_atom_site_type_symbol
_atom_site_fract_x
_atom_site_fract_y
_atom_site_fract_z
_atom_site_U_iso_or_equiv
_atom_site_adp_type
_atom_site_occupancy
_atom_site_site_symmetry_order
_atom_site_calc_flag
_atom_site_refinement_flags_posn
_atom_site_refinement_flags_adp
C1 C 0.69781(11) -0.07372(11) 0.21032(7) 0.0210(2) Uani 1 1 d . .
H1 H 0.7528 -0.1271 0.1638 0.025 Uiso 1 1 calc R U
C2 C 0.55677(11) -0.02904(12) 0.18688(8) 0.0253(2) Uani 1 1 d . .
H2 H 0.5160 -0.0511 0.1238 0.030 Uiso 1 1 calc R U
C3 C 0.47526(11) 0.04745(11) 0.25487(8) 0.0246(2) Uani 1 1 d . .
H3 H 0.3784 0.0761 0.2387 0.030 Uiso 1 1 calc R U
C4 C 0.53502(11) 0.08217(11) 0.34653(8) 0.0231(2) Uani 1 1 d . .
H4 H 0.4794 0.1354 0.3928 0.028 Uiso 1 1 calc R U
C5 C 0.67632(10) 0.03922(10) 0.37085(7) 0.0192(2) Uani 1 1 d . .
H5 H 0.7172 0.0634 0.4336 0.023 Uiso 1 1 calc R U
C6 C 0.75828(9) -0.03949(10) 0.30298(7) 0.01581(18) Uani 1 1 d . .
C7 C 0.90502(10) -0.08868(10) 0.33279(6) 0.01570(18) Uani 1 1 d . .
C8 C 0.95377(10) -0.14824(10) 0.42117(7) 0.01724(19) Uani 1 1 d . .
C9 C 0.87201(10) -0.18353(11) 0.50730(7) 0.0202(2) Uani 1 1 d . .
C10 C 1.04905(10) -0.02645(10) 0.17760(7) 0.01788(19) Uani 1 1 d . .
H10A H 0.9738 -0.0666 0.1323 0.021 Uiso 1 1 calc R U
H10B H 1.1457 -0.0571 0.1535 0.021 Uiso 1 1 calc R U
C11 C 1.04014(10) 0.13799(10) 0.17631(7) 0.01812(19) Uani 1 1 d . .
H11A H 0.9498 0.1696 0.2092 0.022 Uiso 1 1 calc R U
H11B H 1.1243 0.1789 0.2133 0.022 Uiso 1 1 calc R U
C12 C 1.04058(11) 0.19348(11) 0.07041(7) 0.0215(2) Uani 1 1 d . .
H12A H 0.9490 0.1635 0.0368 0.026 Uiso 1 1 calc R U
H12B H 1.0431 0.3003 0.0713 0.026 Uiso 1 1 calc R U
N1 N 1.02725(8) -0.08426(8) 0.27755(6) 0.01642(17) Uani 1 1 d . .
N2 N 1.14392(9) -0.13642(9) 0.32790(6) 0.01963(18) Uani 1 1 d . .
N3 N 1.09985(9) -0.17631(9) 0.41543(6) 0.01974(18) Uani 1 1 d . .
N4 N 0.80644(10) -0.21190(11) 0.57630(7) 0.0279(2) Uani 1 1 d . .
O1 O 1.16174(8) 0.14135(8) 0.01536(5) 0.02238(17) Uani 1 1 d . .
H1A H 1.2373(17) 0.1915(16) 0.0323(11) 0.034 Uiso 1 1 d . U

loop_
_atom_site_aniso_label
_atom_site_aniso_U_11
_atom_site_aniso_U_22
_atom_site_aniso_U_33
_atom_site_aniso_U_23
_atom_site_aniso_U_13
_atom_site_aniso_U_12
C1 0.0210(5) 0.0227(5) 0.0192(4) -0.0013(3) -0.0016(3) -0.0015(4)
C2 0.0238(5) 0.0258(5) 0.0261(5) 0.0034(4) -0.0089(4) -0.0041(4)
C3 0.0158(4) 0.0204(5) 0.0375(6) 0.0079(4) -0.0049(4) -0.0005(3)
C4 0.0178(4) 0.0202(5) 0.0315(5) 0.0009(4) 0.0032(4) 0.0029(3)
C5 0.0181(4) 0.0189(4) 0.0205(4) -0.0001(3) 0.0006(3) 0.0007(3)
C6 0.0141(4) 0.0154(4) 0.0179(4) 0.0015(3) -0.0004(3) -0.0010(3)
C7 0.0157(4) 0.0154(4) 0.0160(4) -0.0025(3) 0.0005(3) -0.0003(3)
C8 0.0159(4) 0.0177(4) 0.0181(4) -0.0007(3) -0.0004(3) 0.0006(3)
C9 0.0192(4) 0.0214(4) 0.0200(4) 0.0022(3) -0.0027(3) 0.0020(3)
C10 0.0193(4) 0.0193(4) 0.0151(4) -0.0021(3) 0.0030(3) -0.0004(3)
C11 0.0190(4) 0.0185(4) 0.0169(4) -0.0019(3) 0.0021(3) 0.0004(3)
C12 0.0234(5) 0.0222(5) 0.0189(4) 0.0005(3) 0.0004(4) 0.0017(4)
N1 0.0149(4) 0.0173(4) 0.0171(4) -0.0016(3) 0.0004(3) 0.0007(3)
N2 0.0162(4) 0.0209(4) 0.0218(4) -0.0010(3) -0.0009(3) 0.0022(3)
N3 0.0165(4) 0.0216(4) 0.0211(4) -0.0007(3) -0.0011(3) 0.0016(3)
N4 0.0259(4) 0.0342(5) 0.0237(4) 0.0067(4) 0.0013(3) 0.0025(4)
O1 0.0229(4) 0.0263(4) 0.0180(3) -0.0040(3) 0.0034(3) -0.0056(3)

loop_
_atom_type_symbol
_atom_type_description
_atom_type_scat_dispersion_real
_atom_type_scat_dispersion_imag
_atom_type_scat_source
C C 0.0033 0.0016 'International Tables Vol C Tables 4.2.6.8 and 6.1.1.4'
H H 0.0000 0.0000 'International Tables Vol C Tables 4.2.6.8 and 6.1.1.4'
N N 0.0061 0.0033 'International Tables Vol C Tables 4.2.6.8 and 6.1.1.4'
O O 0.0106 0.0060 'International Tables Vol C Tables 4.2.6.8 and 6.1.1.4'

loop_
_geom_angle_atom_site_label_1
_geom_angle_atom_site_label_2
_geom_angle_atom_site_label_3
_geom_angle
C2 C1 C6 119.57(9)
C2 C1 H1 120.2
C6 C1 H1 120.2
C3 C2 C1 120.54(9)
C3 C2 H2 119.7
C1 C2 H2 119.7
C2 C3 C4 120.05(9)
C2 C3 H3 120.0
C4 C3 H3 120.0
C3 C4 C5 120.11(9)
C3 C4 H4 119.9
C5 C4 H4 119.9
C4 C5 C6 120.03(9)
C4 C5 H5 120.0
C6 C5 H5 120.0
C5 C6 C1 119.68(8)
C5 C6 C7 118.58(8)
C1 C6 C7 121.70(8)
N1 C7 C8 103.14(8)
N1 C7 C6 126.80(8)
C8 C7 C6 130.06(8)
N3 C8 C7 109.43(8)
N3 C8 C9 121.74(8)
C7 C8 C9 128.80(9)
N4 C9 C8 179.95(14)
N1 C10 C11 111.49(7)
N1 C10 H10A 109.3
C11 C10 H10A 109.3
N1 C10 H10B 109.3
C11 C10 H10B 109.3
H10A C10 H10B 108.0
C12 C11 C10 110.32(8)
C12 C11 H11A 109.6
C10 C11 H11A 109.6
C12 C11 H11B 109.6
C10 C11 H11B 109.6
H11A C11 H11B 108.1
O1 C12 C11 112.78(8)
O1 C12 H12A 109.0
C11 C12 H12A 109.0
O1 C12 H12B 109.0
C11 C12 H12B 109.0
H12A C12 H12B 107.8
N2 N1 C7 111.51(8)
N2 N1 C10 118.57(7)
C7 N1 C10 129.84(8)
N3 N2 N1 107.80(7)
N2 N3 C8 108.12(8)
C12 O1 H1A 107.9(10)

loop_
_geom_bond_atom_site_label_1
_geom_bond_atom_site_label_2
_geom_bond_distance
C1 C2 1.3912(14)
C1 C6 1.4010(13)
C1 H1 0.9500
C2 C3 1.3871(16)
C2 H2 0.9500
C3 C4 1.3874(15)
C3 H3 0.9500
C4 C5 1.3914(13)
C4 H4 0.9500
C5 C6 1.3988(13)
C5 H5 0.9500
C6 C7 1.4726(12)
C7 N1 1.3556(11)
C7 C8 1.3859(13)
C8 N3 1.3680(12)
C8 C9 1.4312(13)
C9 N4 1.1471(14)
C10 N1 1.4703(11)
C10 C11 1.5259(13)
C10 H10A 0.9900
C10 H10B 0.9900
C11 C12 1.5222(13)
C11 H11A 0.9900
C11 H11B 0.9900
C12 O1 1.4294(12)
C12 H12A 0.9900
C12 H12B 0.9900
N1 N2 1.3508(11)
N2 N3 1.3091(12)
O1 H1A 0.863(16)

loop_
_geom_torsion_atom_site_label_1
_geom_torsion_atom_site_label_2
_geom_torsion_atom_site_label_3
_geom_torsion_atom_site_label_4
_geom_torsion
C6 C1 C2 C3 -0.77(15)
C1 C2 C3 C4 1.09(15)
C2 C3 C4 C5 -0.60(15)
C3 C4 C5 C6 -0.20(15)
C4 C5 C6 C1 0.51(14)
C4 C5 C6 C7 -177.35(9)
C2 C1 C6 C5 -0.03(14)
C2 C1 C6 C7 177.76(9)
C5 C6 C7 N1 -137.00(10)
C1 C6 C7 N1 45.19(14)
C5 C6 C7 C8 42.42(14)
C1 C6 C7 C8 -135.39(10)
N1 C7 C8 N3 0.04(10)
C6 C7 C8 N3 -179.47(9)
N1 C7 C8 C9 -177.81(9)
C6 C7 C8 C9 2.67(17)
N1 C10 C11 C12 -171.66(7)
C10 C11 C12 O1 -54.03(11)
C8 C7 N1 N2 -0.33(10)
C6 C7 N1 N2 179.21(8)
C8 C7 N1 C10 -177.00(9)
C6 C7 N1 C10 2.54(15)
C11 C10 N1 N2 -106.33(9)
C11 C10 N1 C7 70.14(12)
C7 N1 N2 N3 0.51(10)
C10 N1 N2 N3 177.60(7)
N1 N2 N3 C8 -0.46(10)
C7 C8 N3 N2 0.26(11)
C9 C8 N3 N2 178.30(9)
